data_4345990
loop_
_publ_author_name
'Nateghi, Bahareh'
'Domasevitch, Kostiantyn V.'
'Bul\'anek, Roman'
'Janiak, Christoph'
'Boldog, Ishtvan'

_publ_section_title
;
 Ligand Excess &quot;Inverse-Defected&quot; Zr<sub>6</sub> Tetrahedral
 Tetracarboxylate Framework and Its Thermal Transformation.
;
_journal_issue 19
_journal_name_full 'Inorganic chemistry'
_journal_page_first 12786
_journal_page_last 12797
_journal_paper_doi 10.1021/acs.inorgchem.9b01721
_journal_volume 58
_journal_year 2019
_chemical_formula_moiety
;
(Zr 4+)6, C28H29O8 4-, (C28H29O8 3-)2, (O 2-)4, (O H -)6, 2(H2 O), 
;
_chemical_formula_sum 'C114 H96 O36 Zr6'
_chemical_formula_weight 2589.34
_chemical_name_common
;
coordination-polymeric hexazirconium heptahydroxo pentaaqua complex 
with two anions of tetra-1,3,5,7-(carboxyphenyl)adamantane, 
solvate with N,N-dimethylformamide, formic acid and water
;
_chemical_name_systematic
;
poly{[\m~8~-((adamantane-1,3,5,7-tetrayl)tetra(phen-4-yl))tetra(carboxylate-\
\k<i>O:</i>\k<i>O'</i>)][bis(\m~6~-((adamantane-1,3,5,7-\
tetrayl)tetra(phen-4-yl))(tri(carboxylate-\
\k<i>O:</i>\k<i>O')</i>)(carboxylic acid))]
tetra(\m~3~-oxo)tetra(\m~3~-hydroxo)di(hydroxo)tetraaquahexazirconium(IV)},
solvate with N,N-dimethylformamide, formic acid and water
;
_space_group_crystal_system monoclinic
_space_group_IT_number 15
_space_group_name_Hall '-C 2yc'
_space_group_name_H-M_alt 'C 1 2/c 1'
_symmetry_space_group_name_Hall '-C 2yc'
_symmetry_space_group_name_H-M 'C 1 2/c 1'
_atom_sites_solution_hydrogens geom
_audit_creation_method SHELXL-2014
_cell_angle_alpha 90
_cell_angle_beta 101.91(3)
_cell_angle_gamma 90
_cell_formula_units_Z 4
_cell_length_a 24.261(5)
_cell_length_b 30.967(6)
_cell_length_c 25.454(5)
_cell_measurement_reflns_used 4467
_cell_measurement_temperature 180(2)
_cell_measurement_theta_max 45
_cell_measurement_theta_min 4
_cell_volume 18712(7)
_computing_molecular_graphics 'Diamond 3.2i (Putz, 2012)'
_computing_publication_material 'publCIF (Westrip, 2010)'
_computing_structure_refinement 'SHELXL-2014 (Sheldrick, 2014)'
_computing_structure_solution 'SHELXS-2008 (Sheldrick, 2008)'
_diffrn_ambient_temperature 180(2)
_diffrn_measured_fraction_theta_full 0.992
_diffrn_measured_fraction_theta_max 0.981
_diffrn_measurement_device_type IPDS
_diffrn_measurement_method '\f and \w scans'
_diffrn_radiation_monochromator graphite
_diffrn_radiation_type CuK\a
_diffrn_radiation_wavelength 1.54186
_diffrn_reflns_av_R_equivalents 0.0268
_diffrn_reflns_av_unetI/netI 0.0196
_diffrn_reflns_Laue_measured_fraction_full 0.992
_diffrn_reflns_Laue_measured_fraction_max 0.981
_diffrn_reflns_limit_h_max 21
_diffrn_reflns_limit_h_min -29
_diffrn_reflns_limit_k_max 37
_diffrn_reflns_limit_k_min -34
_diffrn_reflns_limit_l_max 30
_diffrn_reflns_limit_l_min -21
_diffrn_reflns_number 96167
_diffrn_reflns_point_group_measured_fraction_full 0.992
_diffrn_reflns_point_group_measured_fraction_max 0.981
_diffrn_reflns_theta_full 67.686
_diffrn_reflns_theta_max 68.929
_diffrn_reflns_theta_min 3.165
_diffrn_source 'fine-focus sealed tube'
_exptl_absorpt_coefficient_mu 3.058
_exptl_absorpt_correction_T_max 0.876
_exptl_absorpt_correction_T_min 0.855
_exptl_absorpt_correction_type multi-scan
_exptl_absorpt_process_details '(SADABS, 2008)'
_exptl_crystal_colour colourless
_exptl_crystal_density_diffrn 0.919
_exptl_crystal_description prism
_exptl_crystal_F_000 5232
_exptl_crystal_size_max 0.06
_exptl_crystal_size_mid 0.02
_exptl_crystal_size_min 0.02
_platon_squeeze_details
;
The compound contains primarily DMF in the voids of the structure,
 with possible presence of formic acid and water. According to the 
total potential solvent accessible void there could be up to 
10328/(4*128) = 20.17 molecules of DMF (128 is the molecular volume 
calculated for liquid state, Z = 4). The electron count in the voids 
suggest the presence of 2682/(4*40) = 16.76 molecules of DMF
or molecules of comparable size, i.e. formic acid. 
The isolated compound has lost a significant part of the guest 
molecules upon drying. The presence of approx. 4 molecules of DMF, 
2 molecules of formic acid and 4 molecules of water could be 
ascribed according to the TGA.
;
_refine_diff_density_max 0.696
_refine_diff_density_min -0.565
_refine_diff_density_rms 0.061
_refine_ls_extinction_method none
_refine_ls_goodness_of_fit_ref 0.985
_refine_ls_hydrogen_treatment constr
_refine_ls_matrix_type full
_refine_ls_number_parameters 822
_refine_ls_number_reflns 17063
_refine_ls_number_restraints 201
_refine_ls_restrained_S_all 1.013
_refine_ls_R_factor_all 0.0392
_refine_ls_R_factor_gt 0.0341
_refine_ls_shift/su_max 0.002
_refine_ls_shift/su_mean 0.000
_refine_ls_structure_factor_coef Fsqd
_refine_ls_weighting_details 'w=1/[\s^2^(Fo^2^)+(0.0769P)^2^+11.1598P] where P=(Fo^2^+2Fc^2^)/3'
_refine_ls_weighting_scheme calc
_refine_ls_wR_factor_gt 0.1072
_refine_ls_wR_factor_ref 0.1100
_reflns_Friedel_coverage 0.000
_reflns_number_gt 14264
_reflns_number_total 17063
_reflns_threshold_expression 'I > 2\s(I)'
_cod_data_source_file ic9b01721_si_002.cif
_cod_data_source_block 1_I-HCOOH-squeeze
_cod_database_code 4345990
_shelx_space_group_comment
;
The symmetry employed for this shelxl refinement is uniquely defined
by the following loop, which should always be used as a source of
symmetry information in preference to the above space-group names.
They are only intended as comments.
;
_shelxl_version_number 2014-3
_platon_squeeze_void_probe_radius 1.20

loop_
_space_group_symop_operation_xyz
'x, y, z'
'-x, y, -z+1/2'
'x+1/2, y+1/2, z'
'-x+1/2, y+1/2, -z+1/2'
'-x, -y, -z'
'x, -y, z-1/2'
'-x+1/2, -y+1/2, -z'
'x+1/2, -y+1/2, z-1/2'

loop_
_atom_site_label
_atom_site_type_symbol
_atom_site_fract_x
_atom_site_fract_y
_atom_site_fract_z
_atom_site_U_iso_or_equiv
_atom_site_adp_type
_atom_site_occupancy
_atom_site_site_symmetry_order
_atom_site_calc_flag
_atom_site_refinement_flags_posn
_atom_site_refinement_flags_adp
_atom_site_refinement_flags_occupancy
_atom_site_disorder_assembly
_atom_site_disorder_group
C01 C 0.96067(10) -0.00039(8) 0.70826(10) 0.0404(5) Uani 1 1 d . . . . .
C1 C 0.68712(17) -0.06991(10) 0.42200(15) 0.0715(11) Uani 1 1 d . . . . .
C2 C 0.69940(16) -0.08746(9) 0.36909(14) 0.0649(9) Uani 1 1 d . . . . .
H2A H 0.7365 -0.0767 0.3644 0.078 Uiso 1 1 calc R U . . .
H2B H 0.6704 -0.0768 0.3387 0.078 Uiso 1 1 calc R U . . .
C02 C 0.92572(10) -0.02954(7) 0.73846(10) 0.0393(5) Uani 1 1 d . . . . .
H02A H 0.9024 -0.0112 0.7572 0.047 Uiso 1 1 calc R U . . .
H02B H 0.9001 -0.0478 0.7123 0.047 Uiso 1 1 calc R U . . .
C3 C 0.69963(14) -0.13747(9) 0.36879(13) 0.0591(8) Uani 1 1 d . . . . .
C03 C 0.96399(10) -0.05862(7) 0.77970(10) 0.0391(5) Uani 1 1 d . . . . .
C04 C 1.0000 0.02745(10) 0.7500 0.0415(8) Uani 1 2 d S T P . .
H04A H 1.0229 0.0463 0.7314 0.050 Uiso 0.5 1 calc R U P . .
H04B H 0.9771 0.0463 0.7686 0.050 Uiso 0.5 1 calc R U P . .
C4 C 0.64026(14) -0.15338(9) 0.37547(13) 0.0582(8) Uani 1 1 d . . . . .
H4A H 0.6111 -0.1426 0.3453 0.070 Uiso 1 1 calc R U . . .
H4B H 0.6391 -0.1853 0.3749 0.070 Uiso 1 1 calc R U . . .
C5 C 0.62795(15) -0.13672(9) 0.42927(15) 0.0659(9) Uani 1 1 d . . . . .
C05 C 0.99650(11) -0.02961(8) 0.67947(10) 0.0417(5) Uani 1 1 d . . . . .
H05A H 1.0193 -0.0115 0.6599 0.050 Uiso 1 1 calc R U . . .
H05B H 0.9714 -0.0480 0.6529 0.050 Uiso 1 1 calc R U . . .
C06 C 1.0000 -0.08681(10) 0.7500 0.0385(7) Uani 1 2 d S T P . .
H06A H 1.0249 -0.1056 0.7761 0.046 Uiso 0.5 1 calc R U P . .
H06B H 0.9751 -0.1056 0.7239 0.046 Uiso 0.5 1 calc R U P . .
C6 C 0.67381(16) -0.15242(10) 0.47589(14) 0.0678(9) Uani 1 1 d . . . . .
H6A H 0.6735 -0.1844 0.4770 0.081 Uiso 1 1 calc R U . . .
H6B H 0.6658 -0.1416 0.5101 0.081 Uiso 1 1 calc R U . . .
C7 C 0.73251(17) -0.13656(11) 0.46984(14) 0.0697(9) Uani 1 1 d D U . . .
C8 C 0.73291(18) -0.08765(11) 0.46873(15) 0.0767(11) Uani 1 1 d . . . . .
H8A H 0.7704 -0.0774 0.4645 0.092 Uiso 1 1 calc R U . . .
H8B H 0.7261 -0.0764 0.5032 0.092 Uiso 1 1 calc R U . . .
C9 C 0.62849(17) -0.08687(9) 0.42743(16) 0.0734(11) Uani 1 1 d . . . . .
H9A H 0.6190 -0.0752 0.4607 0.088 Uiso 1 1 calc R U . . .
H9B H 0.5996 -0.0767 0.3966 0.088 Uiso 1 1 calc R U . . .
C10 C 0.74390(15) -0.15340(10) 0.41578(13) 0.0629(8) Uani 1 1 d . . . . .
H10A H 0.7815 -0.1435 0.4115 0.075 Uiso 1 1 calc R U . . .
H10B H 0.7440 -0.1854 0.4160 0.075 Uiso 1 1 calc R U . . .
C11 C 0.69261(13) 0.11764(9) 0.44438(12) 0.0528(7) Uani 1 1 d . . . . .
C12 C 0.68843(15) 0.06978(9) 0.43435(14) 0.0652(9) Uani 1 1 d . . . . .
C13 C 0.69831(15) 0.05095(10) 0.38890(13) 0.0624(8) Uani 1 1 d . . . . .
H13 H 0.7058 0.0685 0.3605 0.075 Uiso 1 1 calc R U . . .
C14 C 0.69758(15) 0.00597(10) 0.38368(13) 0.0642(8) Uani 1 1 d . . . . .
H14 H 0.7052 -0.0066 0.3519 0.077 Uiso 1 1 calc R U . . .
C15 C 0.68607(18) -0.02051(10) 0.42356(16) 0.0791(12) Uani 1 1 d . . . . .
C16 C 0.6759(3) -0.00050(12) 0.46990(19) 0.130(2) Uani 1 1 d . . . . .
H16 H 0.6677 -0.0178 0.4981 0.156 Uiso 1 1 calc R U . . .
C17 C 0.6775(3) 0.04380(12) 0.47559(18) 0.113(2) Uani 1 1 d . . . . .
H17 H 0.6711 0.0566 0.5077 0.136 Uiso 1 1 calc R U . . .
C21 C 0.73717(13) -0.20638(9) 0.16530(12) 0.0513(7) Uani 1 1 d . . . . .
C22 C 0.72986(14) -0.18936(9) 0.21813(12) 0.0559(7) Uani 1 1 d . U . . .
C23 C 0.7314(3) -0.21390(13) 0.26097(17) 0.1228(19) Uani 1 1 d . U . . .
H23 H 0.7400 -0.2437 0.2593 0.147 Uiso 1 1 calc R U . . .
C24 C 0.7208(3) -0.19668(13) 0.30834(17) 0.129(2) Uani 1 1 d . U . . .
H24 H 0.7205 -0.2158 0.3375 0.155 Uiso 1 1 calc R U . . .
C25 C 0.71095(14) -0.15521(9) 0.31529(13) 0.0574(8) Uani 1 1 d . U . . .
C26 C 0.7092(3) -0.13048(14) 0.27224(17) 0.1254(19) Uani 1 1 d . U . . .
H26 H 0.7020 -0.1005 0.2746 0.150 Uiso 1 1 calc R U . . .
C27 C 0.7176(3) -0.14762(14) 0.22346(17) 0.130(2) Uani 1 1 d . U . . .
H27 H 0.7145 -0.1290 0.1933 0.156 Uiso 1 1 calc R U . . .
C31 C 0.41198(13) -0.20181(9) 0.46418(12) 0.0525(7) Uani 1 1 d . . . . .
C32 C 0.46716(14) -0.18531(9) 0.45386(14) 0.0579(8) Uani 1 1 d . . . . .
C33 C 0.51019(19) -0.21165(12) 0.4533(3) 0.1126(19) Uani 1 1 d . U . A 1
H33 H 0.5063 -0.2417 0.4593 0.135 Uiso 1 1 calc R U . A 1
C34 C 0.5607(2) -0.19590(13) 0.4440(3) 0.125(2) Uani 1 1 d . U . . .
H34 H 0.5903 -0.2158 0.4430 0.150 Uiso 1 1 calc R U . A 1
C35 C 0.56998(16) -0.15345(9) 0.43622(15) 0.0675(9) Uani 1 1 d . . . . .
C36 C 0.5233(2) -0.12791(15) 0.4324(3) 0.125(2) Uani 1 1 d . U . . .
H36 H 0.5259 -0.0983 0.4234 0.150 Uiso 1 1 calc R U . . .
C37 C 0.47284(19) -0.14327(14) 0.4410(3) 0.120(2) Uani 1 1 d . U . . .
H37 H 0.4416 -0.1243 0.4379 0.144 Uiso 1 1 calc R U . . .
C41A C 0.8913(5) -0.1999(3) 0.6528(5) 0.144(6) Uani 0.544(7) 1 d D U P B 1
O17A O 0.9067(9) -0.2370(3) 0.6554(8) 0.265(10) Uani 0.544(7) 1 d D U P B 1
O18A O 0.9204(5) -0.1719(2) 0.6818(5) 0.189(6) Uani 0.544(7) 1 d D U P B 1
C42A C 0.8528(6) -0.1837(3) 0.6061(5) 0.120(5) Uani 0.544(7) 1 d D U P B 1
C43A C 0.8290(8) -0.2094(3) 0.5638(6) 0.177(7) Uani 0.544(7) 1 d D U P B 1
H43A H 0.8419 -0.2382 0.5625 0.213 Uiso 0.544(7) 1 calc R U P B 1
C44A C 0.7851(6) -0.1939(4) 0.5215(5) 0.149(6) Uani 0.544(7) 1 d D U P B 1
H44A H 0.7634 -0.2139 0.4975 0.178 Uiso 0.544(7) 1 calc R U P B 1
C45A C 0.7742(6) -0.1520(4) 0.5152(7) 0.092(5) Uani 0.544(7) 1 d D U P B 1
C46A C 0.8066(5) -0.1237(2) 0.5514(5) 0.128(4) Uani 0.544(7) 1 d D U P B 1
H46A H 0.8020 -0.0934 0.5464 0.154 Uiso 0.544(7) 1 calc R U P B 1
C47A C 0.8463(5) -0.1399(3) 0.5956(5) 0.143(5) Uani 0.544(7) 1 d D U P B 1
H47A H 0.8693 -0.1200 0.6189 0.171 Uiso 0.544(7) 1 calc R U P B 1
C41B C 0.9113(6) -0.2093(4) 0.6357(6) 0.126(5) Uani 0.456(7) 1 d D U P B 2
O17B O 0.9005(4) -0.24019(19) 0.6606(3) 0.088(3) Uani 0.456(7) 1 d D U P B 2
O18B O 0.9601(5) -0.1946(5) 0.6404(6) 0.212(8) Uani 0.456(7) 1 d D U P B 2
C42B C 0.8676(5) -0.1913(4) 0.5945(6) 0.116(5) Uani 0.456(7) 1 d D U P B 2
C43B C 0.8163(4) -0.2108(3) 0.5784(5) 0.087(3) Uani 0.456(7) 1 d D U P B 2
H43B H 0.8098 -0.2376 0.5941 0.105 Uiso 0.456(7) 1 calc R U P B 2
C44B C 0.7720(4) -0.1924(3) 0.5389(6) 0.099(4) Uani 0.456(7) 1 d D U P B 2
H44B H 0.7367 -0.2067 0.5296 0.118 Uiso 0.456(7) 1 calc R U P B 2
C45B C 0.7798(5) -0.1553(4) 0.5150(7) 0.073(4) Uani 0.456(7) 1 d D U P B 2
C46B C 0.8362(5) -0.1449(5) 0.5168(5) 0.129(5) Uani 0.456(7) 1 d D U P B 2
H46B H 0.8456 -0.1262 0.4904 0.155 Uiso 0.456(7) 1 calc R U P B 2
C47B C 0.8794(5) -0.1619(5) 0.5574(5) 0.137(5) Uani 0.456(7) 1 d D U P B 2
H47B H 0.9172 -0.1531 0.5592 0.164 Uiso 0.456(7) 1 calc R U P B 2
C51 C 0.83470(12) 0.13035(8) 0.57134(11) 0.0468(6) Uani 1 1 d . . . . .
C52 C 0.86501(12) 0.09406(8) 0.60243(11) 0.0484(6) Uani 1 1 d . . . . .
C53 C 0.83717(13) 0.06531(9) 0.63007(13) 0.0580(8) Uani 1 1 d . . . . .
H53 H 0.7975 0.0673 0.6265 0.070 Uiso 1 1 calc R U . . .
C54 C 0.86698(12) 0.03401(9) 0.66259(13) 0.0550(7) Uani 1 1 d . . . . .
H54 H 0.8474 0.0146 0.6812 0.066 Uiso 1 1 calc R U . . .
C55 C 0.92500(11) 0.03025(8) 0.66876(11) 0.0451(6) Uani 1 1 d . . . . .
C56 C 0.95192(13) 0.05796(9) 0.63894(12) 0.0531(7) Uani 1 1 d . . . . .
H56 H 0.9913 0.0552 0.6411 0.064 Uiso 1 1 calc R U . . .
C57 C 0.92201(13) 0.08954(9) 0.60610(12) 0.0541(7) Uani 1 1 d . . . . .
H57 H 0.9411 0.1081 0.5861 0.065 Uiso 1 1 calc R U . . .
C61 C 0.84345(12) -0.16951(8) 0.90241(11) 0.0446(6) Uani 1 1 d . . . . .
C62 C 0.87369(12) -0.14092(8) 0.87049(11) 0.0465(6) Uani 1 1 d . . . . .
C63 C 0.84466(13) -0.11496(10) 0.83063(14) 0.0611(8) Uani 1 1 d . . . . .
H63 H 0.8046 -0.1156 0.8227 0.073 Uiso 1 1 calc R U . . .
C64 C 0.87273(13) -0.08777(10) 0.80170(13) 0.0580(7) Uani 1 1 d . . . . .
H64 H 0.8518 -0.0692 0.7752 0.070 Uiso 1 1 calc R U . . .
C65 C 0.93129(11) -0.08741(8) 0.81105(10) 0.0414(5) Uani 1 1 d . . . . .
C66 C 0.95971(13) -0.11407(10) 0.85067(14) 0.0627(8) Uani 1 1 d . . . . .
H66 H 0.9997 -0.1145 0.8574 0.075 Uiso 1 1 calc R U . . .
C67 C 0.93240(13) -0.14023(10) 0.88119(14) 0.0619(8) Uani 1 1 d . . . . .
H67 H 0.9534 -0.1575 0.9091 0.074 Uiso 1 1 calc R U . . .
O1O O 0.7671(2) 0.19692(14) 0.48527(19) 0.0432(11) Uani 0.5 1 d . . P C 1
O2O O 0.6848(2) 0.21882(19) 0.4721(3) 0.0425(13) Uani 0.5 1 d . . P C 1
O3O O 0.7060(2) 0.24879(17) 0.5482(2) 0.0455(12) Uani 0.5 1 d . . P C 1
O4O O 0.7902(3) 0.2244(2) 0.5633(2) 0.0400(13) Uani 0.5 1 d . . P C 1
O1H O 0.7751(2) 0.17772(14) 0.48065(19) 0.0423(10) Uani 0.5 1 d . . P C 2
H1H H 0.7852 0.1478 0.4732 0.051 Uiso 0.5 1 d R U P C 2
O2H O 0.6624(2) 0.21071(19) 0.4596(3) 0.0416(13) Uani 0.5 1 d . . P C 2
H2H H 0.6274 0.1958 0.4424 0.050 Uiso 0.5 1 d R U P C 2
O3H O 0.6918(2) 0.24750(15) 0.5654(2) 0.0404(10) Uani 0.5 1 d . . P C 2
H3H H 0.6680 0.2460 0.5927 0.049 Uiso 0.5 1 d R U P C 2
O4H O 0.8037(3) 0.2182(2) 0.5834(2) 0.0436(14) Uani 0.5 1 d . . P C 2
H4H H 0.8259 0.2059 0.6170 0.052 Uiso 0.5 1 d R U P C 2
O5T O 0.65494(10) 0.20856(8) 0.34493(9) 0.0682(6) Uani 1 1 d . . . . .
O6T O 0.92124(10) 0.22615(7) 0.58047(9) 0.0645(5) Uani 1 1 d . . . . .
O11 O 0.70044(9) 0.14277(6) 0.40741(8) 0.0575(5) Uani 1 1 d . . . . .
O12 O 0.68845(8) 0.12865(5) 0.49155(8) 0.0496(4) Uani 1 1 d . . . . .
O13 O 0.72365(9) -0.17986(5) 0.12645(7) 0.0505(5) Uani 1 1 d . . . . .
O14 O 0.75529(9) -0.24440(6) 0.16184(8) 0.0565(5) Uani 1 1 d . . . . .
O15 O 0.41254(8) -0.23921(6) 0.48491(9) 0.0542(5) Uani 1 1 d . . . . .
O16 O 0.36990(8) -0.17691(6) 0.45251(8) 0.0521(5) Uani 1 1 d . . . . .
O21 O 0.78236(8) 0.13315(5) 0.56973(8) 0.0497(4) Uani 1 1 d . . . . .
O22 O 0.86330(8) 0.15625(6) 0.54965(8) 0.0545(5) Uani 1 1 d . . . . .
O23 O 0.79326(8) -0.17881(5) 0.88158(7) 0.0470(4) Uani 1 1 d . . . . .
O24 O 0.87039(8) -0.18196(5) 0.94778(7) 0.0473(4) Uani 1 1 d . . . . .
Zr1 Zr 0.72806(2) 0.21513(2) 0.40974(2) 0.04005(7) Uani 1 1 d . . . . .
Zr2 Zr 0.71962(2) 0.18410(2) 0.54037(2) 0.03918(7) Uani 1 1 d . . . . .
Zr3 Zr 0.84732(2) 0.22114(2) 0.51279(2) 0.03875(7) Uani 1 1 d . . . . .

loop_
_atom_site_aniso_label
_atom_site_aniso_U_11
_atom_site_aniso_U_22
_atom_site_aniso_U_33
_atom_site_aniso_U_23
_atom_site_aniso_U_13
_atom_site_aniso_U_12
C01 0.0483(13) 0.0301(12) 0.0500(14) 0.0045(10) 0.0265(12) 0.0027(10)
C1 0.117(3) 0.0380(15) 0.080(2) -0.0193(15) 0.068(2) -0.0267(17)
C2 0.096(2) 0.0401(15) 0.075(2) -0.0144(14) 0.0568(19) -0.0213(15)
C02 0.0470(13) 0.0298(11) 0.0479(13) 0.0054(10) 0.0256(11) 0.0024(9)
C3 0.086(2) 0.0361(14) 0.0687(19) -0.0154(13) 0.0478(18) -0.0164(14)
C03 0.0460(13) 0.0281(11) 0.0487(14) 0.0037(10) 0.0228(11) -0.0016(9)
C04 0.055(2) 0.0278(16) 0.051(2) 0.000 0.0322(17) 0.000
C4 0.082(2) 0.0345(14) 0.0712(19) -0.0111(13) 0.0467(17) -0.0126(13)
C5 0.094(2) 0.0380(15) 0.084(2) -0.0168(15) 0.063(2) -0.0202(15)
C05 0.0526(14) 0.0346(12) 0.0445(13) 0.0029(10) 0.0254(12) 0.0026(10)
C06 0.0457(18) 0.0271(16) 0.0468(19) 0.000 0.0189(16) 0.000
C6 0.106(3) 0.0448(16) 0.066(2) -0.0101(14) 0.048(2) -0.0204(16)
C7 0.099(2) 0.0559(19) 0.066(2) -0.0169(15) 0.0439(19) -0.0301(17)
C8 0.119(3) 0.0540(19) 0.074(2) -0.0248(17) 0.059(2) -0.0363(19)
C9 0.112(3) 0.0373(15) 0.094(2) -0.0162(15) 0.077(2) -0.0177(16)
C10 0.086(2) 0.0490(17) 0.0640(19) -0.0143(14) 0.0382(18) -0.0196(15)
C11 0.0645(17) 0.0342(14) 0.0657(18) -0.0060(13) 0.0277(15) -0.0049(12)
C12 0.094(2) 0.0368(15) 0.077(2) -0.0123(14) 0.0455(19) -0.0160(15)
C13 0.088(2) 0.0437(16) 0.0639(18) -0.0056(13) 0.0349(17) -0.0114(15)
C14 0.095(2) 0.0453(16) 0.0639(18) -0.0147(14) 0.0437(18) -0.0144(15)
C15 0.124(3) 0.0431(17) 0.093(3) -0.0230(16) 0.075(2) -0.0298(18)
C16 0.278(7) 0.0401(19) 0.115(3) -0.019(2) 0.139(4) -0.036(3)
C17 0.225(6) 0.0449(19) 0.102(3) -0.0253(19) 0.112(4) -0.033(3)
C21 0.0720(18) 0.0381(14) 0.0514(16) -0.0063(12) 0.0303(14) -0.0055(12)
C22 0.082(2) 0.0406(14) 0.0544(16) -0.0068(12) 0.0356(15) -0.0046(13)
C23 0.262(6) 0.052(2) 0.076(3) 0.0103(18) 0.086(3) 0.050(3)
C24 0.282(6) 0.055(2) 0.074(2) 0.0096(19) 0.094(3) 0.042(3)
C25 0.085(2) 0.0375(14) 0.0631(18) -0.0118(12) 0.0457(16) -0.0141(13)
C26 0.249(6) 0.067(3) 0.071(2) -0.005(2) 0.059(3) 0.057(3)
C27 0.274(6) 0.068(2) 0.058(2) 0.0035(19) 0.057(3) 0.058(3)
C31 0.0666(17) 0.0370(14) 0.0636(17) 0.0008(12) 0.0359(15) 0.0017(12)
C32 0.0742(19) 0.0353(14) 0.075(2) 0.0023(13) 0.0410(17) -0.0008(13)
C33 0.095(3) 0.049(2) 0.219(6) 0.030(3) 0.092(4) 0.0025(19)
C34 0.107(3) 0.049(2) 0.252(7) 0.018(3) 0.113(4) 0.003(2)
C35 0.097(2) 0.0371(15) 0.087(2) -0.0127(14) 0.063(2) -0.0148(15)
C36 0.094(3) 0.073(3) 0.216(6) 0.064(3) 0.053(4) -0.006(2)
C37 0.084(3) 0.067(3) 0.218(6) 0.056(3) 0.055(3) 0.000(2)
C41A 0.113(7) 0.079(7) 0.212(12) -0.076(7) -0.031(8) 0.009(6)
O17A 0.31(2) 0.155(15) 0.30(2) 0.000(16) -0.004(18) -0.017(16)
O18A 0.179(8) 0.073(4) 0.251(11) -0.059(5) -0.106(8) 0.001(4)
C42A 0.123(7) 0.071(6) 0.142(9) -0.026(6) -0.025(7) -0.014(5)
C43A 0.241(14) 0.108(10) 0.159(11) 0.005(9) -0.015(11) 0.023(10)
C44A 0.221(13) 0.116(10) 0.098(7) -0.012(7) 0.008(9) -0.009(9)
C45A 0.131(9) 0.081(8) 0.072(7) -0.029(6) 0.037(7) -0.027(7)
C46A 0.162(9) 0.054(4) 0.143(8) -0.018(5) -0.025(7) -0.035(5)
C47A 0.159(9) 0.066(5) 0.167(9) -0.016(6) -0.051(7) -0.044(5)
C41B 0.202(14) 0.053(6) 0.112(8) -0.002(6) 0.004(9) -0.061(8)
O17B 0.132(7) 0.043(4) 0.085(5) -0.003(3) 0.013(5) -0.029(4)
O18B 0.188(12) 0.198(14) 0.209(13) 0.051(11) -0.054(10) -0.069(11)
C42B 0.154(10) 0.078(7) 0.100(8) 0.011(6) -0.007(8) -0.059(7)
C43B 0.101(6) 0.035(4) 0.132(8) 0.003(5) 0.038(6) -0.034(4)
C44B 0.100(6) 0.034(4) 0.158(11) 0.003(5) 0.016(7) -0.030(4)
C45B 0.100(7) 0.049(6) 0.075(8) 0.005(6) 0.031(6) -0.040(6)
C46B 0.137(9) 0.123(9) 0.122(9) 0.020(7) 0.017(7) -0.047(8)
C47B 0.150(10) 0.130(10) 0.130(9) 0.015(8) 0.026(8) -0.053(8)
C51 0.0642(16) 0.0298(12) 0.0537(15) 0.0050(11) 0.0292(13) 0.0094(11)
C52 0.0627(16) 0.0327(13) 0.0567(16) 0.0090(11) 0.0281(14) 0.0089(11)
C53 0.0575(16) 0.0446(15) 0.080(2) 0.0214(14) 0.0316(16) 0.0118(12)
C54 0.0585(16) 0.0413(14) 0.0730(19) 0.0213(13) 0.0316(15) 0.0051(12)
C55 0.0558(15) 0.0334(12) 0.0527(15) 0.0074(11) 0.0267(13) 0.0048(11)
C56 0.0584(16) 0.0454(15) 0.0633(17) 0.0159(13) 0.0306(14) 0.0080(12)
C57 0.0700(18) 0.0387(14) 0.0637(18) 0.0165(12) 0.0370(15) 0.0051(12)
C61 0.0639(17) 0.0270(12) 0.0519(15) -0.0019(11) 0.0332(14) -0.0031(11)
C62 0.0590(15) 0.0331(12) 0.0554(15) 0.0040(11) 0.0302(13) -0.0032(11)
C63 0.0553(16) 0.0541(17) 0.081(2) 0.0200(16) 0.0316(16) -0.0011(13)
C64 0.0565(16) 0.0520(17) 0.0715(19) 0.0212(14) 0.0268(15) 0.0012(13)
C65 0.0515(14) 0.0303(12) 0.0485(14) 0.0050(10) 0.0241(12) -0.0019(10)
C66 0.0546(16) 0.0619(19) 0.076(2) 0.0221(16) 0.0247(15) -0.0038(14)
C67 0.0643(18) 0.0557(18) 0.0696(19) 0.0238(15) 0.0227(16) -0.0011(14)
O1O 0.065(3) 0.027(2) 0.045(2) 0.002(2) 0.0282(19) 0.007(2)
O2O 0.061(4) 0.026(3) 0.047(3) -0.002(2) 0.027(3) -0.001(2)
O3O 0.066(3) 0.028(2) 0.052(3) 0.003(2) 0.035(2) 0.0019(19)
O4O 0.058(4) 0.026(2) 0.043(3) 0.006(2) 0.027(3) 0.004(2)
O1H 0.060(2) 0.028(2) 0.047(2) 0.002(2) 0.0311(19) 0.003(2)
O2H 0.057(3) 0.024(2) 0.051(3) -0.003(2) 0.026(3) 0.001(2)
O3H 0.058(3) 0.0232(18) 0.047(3) 0.0053(19) 0.026(2) 0.0055(17)
O4H 0.064(4) 0.030(3) 0.042(3) 0.004(3) 0.026(3) 0.008(2)
O5T 0.0795(15) 0.0671(14) 0.0573(13) 0.0058(11) 0.0121(11) -0.0063(11)
O6T 0.0704(13) 0.0565(13) 0.0667(13) 0.0077(10) 0.0147(11) 0.0004(10)
O11 0.0822(14) 0.0368(10) 0.0599(12) -0.0061(9) 0.0294(11) -0.0067(9)
O12 0.0673(12) 0.0322(9) 0.0565(11) -0.0045(8) 0.0294(10) -0.0001(8)
O13 0.0768(13) 0.0332(9) 0.0497(10) -0.0041(8) 0.0321(10) -0.0034(8)
O14 0.0863(14) 0.0405(10) 0.0513(11) -0.0042(8) 0.0340(10) 0.0027(9)
O15 0.0654(12) 0.0340(9) 0.0732(13) 0.0078(9) 0.0371(11) 0.0008(8)
O16 0.0632(11) 0.0373(10) 0.0647(12) 0.0034(8) 0.0339(10) 0.0015(8)
O21 0.0664(12) 0.0297(9) 0.0604(11) 0.0092(8) 0.0301(10) 0.0103(8)
O22 0.0683(12) 0.0339(9) 0.0708(13) 0.0167(9) 0.0365(10) 0.0138(8)
O23 0.0629(11) 0.0330(9) 0.0528(10) 0.0037(7) 0.0298(9) -0.0079(8)
O24 0.0671(11) 0.0328(9) 0.0502(11) 0.0020(8) 0.0306(9) -0.0084(8)
Zr1 0.05766(13) 0.02680(11) 0.04239(12) -0.00098(8) 0.02585(10) 0.00392(8)
Zr2 0.05745(13) 0.02223(11) 0.04543(13) 0.00313(7) 0.02818(10) 0.00391(8)
Zr3 0.05418(13) 0.02412(11) 0.04508(13) 0.00280(8) 0.02675(10) 0.00505(8)

loop_
_atom_type_symbol
_atom_type_description
_atom_type_scat_dispersion_real
_atom_type_scat_dispersion_imag
_atom_type_scat_source
C C 0.0181 0.0091 'International Tables Vol C Tables 4.2.6.8 and 6.1.1.4'
H H 0.0000 0.0000 'International Tables Vol C Tables 4.2.6.8 and 6.1.1.4'
N N 0.0311 0.0180 'International Tables Vol C Tables 4.2.6.8 and 6.1.1.4'
O O 0.0492 0.0322 'International Tables Vol C Tables 4.2.6.8 and 6.1.1.4'
Zr Zr -0.1862 2.2449 'International Tables Vol C Tables 4.2.6.8 and 6.1.1.4'

loop_
_geom_angle_atom_site_label_1
_geom_angle_atom_site_label_2
_geom_angle_atom_site_label_3
_geom_angle
_geom_angle_site_symmetry_1
_geom_angle_site_symmetry_3
C55 C01 C04 107.2(2) . .
C55 C01 C05 110.7(2) . .
C04 C01 C05 109.11(19) . .
C55 C01 C02 113.5(2) . .
C04 C01 C02 108.02(19) . .
C05 C01 C02 108.32(19) . .
C2 C1 C15 112.5(3) . .
C2 C1 C9 107.8(3) . .
C15 C1 C9 108.4(3) . .
C2 C1 C8 108.0(3) . .
C15 C1 C8 110.3(3) . .
C9 C1 C8 109.7(3) . .
C1 C2 C3 111.1(2) . .
C03 C02 C01 111.39(19) . .
C10 C3 C25 110.7(3) . .
C10 C3 C2 108.9(3) . .
C25 C3 C2 111.2(2) . .
C10 C3 C4 109.3(3) . .
C25 C3 C4 108.6(2) . .
C2 C3 C4 108.1(3) . .
C65 C03 C06 109.57(19) . .
C65 C03 C02 113.1(2) . .
C06 C03 C02 108.68(18) . .
C65 C03 C05 107.8(2) . 2_756
C06 C03 C05 108.87(18) . 2_756
C02 C03 C05 108.7(2) . 2_756
C01 C04 C01 111.8(3) 2_756 .
C5 C4 C3 109.9(3) . .
C6 C5 C35 109.8(3) . .
C6 C5 C9 109.4(3) . .
C35 C5 C9 110.6(3) . .
C6 C5 C4 109.8(3) . .
C35 C5 C4 109.7(3) . .
C9 C5 C4 107.6(2) . .
C01 C05 C03 110.70(19) . 2_756
C03 C06 C03 110.9(3) 2_756 .
C5 C6 C7 111.1(3) . .
C45A C7 C8 109.7(6) . .
C8 C7 C45B 112.2(6) . .
C45A C7 C10 112.0(9) . .
C8 C7 C10 108.5(3) . .
C45B C7 C10 106.9(9) . .
C45A C7 C6 108.8(7) . .
C8 C7 C6 109.2(3) . .
C45B C7 C6 111.3(6) . .
C10 C7 C6 108.6(3) . .
C7 C8 C1 111.2(3) . .
C5 C9 C1 110.8(3) . .
C3 C10 C7 111.3(3) . .
O11 C11 O12 126.2(2) . .
O11 C11 C12 119.7(3) . .
O12 C11 C12 114.1(3) . .
C13 C12 C17 119.2(3) . .
C13 C12 C11 123.3(3) . .
C17 C12 C11 117.3(3) . .
C12 C13 C14 120.4(3) . .
C15 C14 C13 121.5(3) . .
C14 C15 C16 117.1(3) . .
C14 C15 C1 124.7(3) . .
C16 C15 C1 118.1(3) . .
C17 C16 C15 121.5(3) . .
C16 C17 C12 120.1(3) . .
O14 C21 O13 125.6(2) . .
O14 C21 C22 120.0(3) . .
O13 C21 C22 114.4(2) . .
C23 C22 C27 116.1(3) . .
C23 C22 C21 123.6(3) . .
C27 C22 C21 120.2(3) . .
C22 C23 C24 121.0(3) . .
C25 C24 C23 123.9(4) . .
C26 C25 C24 115.1(3) . .
C26 C25 C3 122.7(3) . .
C24 C25 C3 122.1(3) . .
C25 C26 C27 121.7(4) . .
C22 C27 C26 122.0(4) . .
O16 C31 O15 126.3(3) . .
O16 C31 C32 117.1(2) . .
O15 C31 C32 116.6(3) . .
C33 C32 C37 117.9(3) . .
C33 C32 C31 121.5(3) . .
C37 C32 C31 120.4(3) . .
C32 C33 C34 120.8(4) . .
C35 C34 C33 123.1(4) . .
C34 C35 C36 114.3(3) . .
C34 C35 C5 121.7(3) . .
C36 C35 C5 124.0(3) . .
C37 C36 C35 122.7(4) . .
C32 C37 C36 120.6(4) . .
O17A C41A O18A 119.6(11) . .
O17A C41A C42A 121.2(10) . .
O18A C41A C42A 115.7(8) . .
C43A C42A C47A 114.0(8) . .
C43A C42A C41A 122.8(8) . .
C47A C42A C41A 121.9(7) . .
C42A C43A C44A 121.7(8) . .
C45A C44A C43A 121.1(8) . .
C44A C45A C46A 117.6(8) . .
C44A C45A C7 120.4(10) . .
C46A C45A C7 121.8(9) . .
C45A C46A C47A 120.3(7) . .
C42A C47A C46A 122.1(7) . .
O17B C41B O18B 122.9(11) . .
O17B C41B C42B 118.8(8) . .
O18B C41B C42B 117.9(8) . .
C43B C42B C47B 112.9(8) . .
C43B C42B C41B 122.3(7) . .
C47B C42B C41B 121.8(9) . .
C42B C43B C44B 122.8(7) . .
C45B C44B C43B 120.4(7) . .
C44B C45B C46B 114.4(9) . .
C44B C45B C7 120.2(6) . .
C46B C45B C7 120.5(9) . .
C45B C46B C47B 120.9(8) . .
C42B C47B C46B 121.1(8) . .
O22 C51 O21 125.6(2) . .
O22 C51 C52 117.4(2) . .
O21 C51 C52 117.0(2) . .
C57 C52 C53 119.1(2) . .
C57 C52 C51 119.7(2) . .
C53 C52 C51 121.1(2) . .
C54 C53 C52 120.2(3) . .
C53 C54 C55 121.4(2) . .
C54 C55 C56 117.7(2) . .
C54 C55 C01 123.6(2) . .
C56 C55 C01 118.6(2) . .
C57 C56 C55 121.0(3) . .
C52 C57 C56 120.4(2) . .
O23 C61 O24 126.1(2) . .
O23 C61 C62 116.6(2) . .
O24 C61 C62 117.3(2) . .
C63 C62 C67 119.0(2) . .
C63 C62 C61 121.0(3) . .
C67 C62 C61 120.0(3) . .
C62 C63 C64 121.1(3) . .
C63 C64 C65 120.7(3) . .
C66 C65 C64 117.4(2) . .
C66 C65 C03 120.0(2) . .
C64 C65 C03 122.6(2) . .
C65 C66 C67 122.6(3) . .
C66 C67 C62 119.2(3) . .
Zr2 O1O Zr1 119.1(2) . .
Zr2 O1O Zr3 117.7(2) . .
Zr1 O1O Zr3 116.1(2) . .
Zr2 O2O Zr1 115.5(3) . .
Zr2 O2O Zr3 114.3(3) . 7_656
Zr1 O2O Zr3 117.2(3) . 7_656
Zr3 O3O Zr2 117.7(3) 7_656 .
Zr3 O3O Zr1 116.9(2) 7_656 7_656
Zr2 O3O Zr1 117.2(3) . 7_656
Zr3 O4O Zr1 117.6(3) . 7_656
Zr3 O4O Zr2 114.1(3) . .
Zr1 O4O Zr2 114.2(3) 7_656 .
Zr3 O1H Zr2 103.61(19) . .
Zr3 O1H Zr1 102.37(18) . .
Zr2 O1H Zr1 102.93(19) . .
Zr1 O2H Zr3 104.6(2) . 7_656
Zr1 O2H Zr2 98.9(2) . .
Zr3 O2H Zr2 97.7(2) 7_656 .
Zr2 O3H Zr1 104.0(2) . 7_656
Zr2 O3H Zr3 103.1(2) . 7_656
Zr1 O3H Zr3 102.18(19) 7_656 7_656
Zr1 O4H Zr3 104.5(3) 7_656 .
Zr1 O4H Zr2 99.9(3) 7_656 .
Zr3 O4H Zr2 98.7(2) . .
C11 O11 Zr1 131.11(18) . .
C11 O12 Zr2 131.96(17) . .
C21 O13 Zr2 133.84(17) . 6
C21 O14 Zr1 132.67(18) . 4_645
C31 O15 Zr3 133.29(18) . 3_445
C31 O16 Zr2 132.32(17) . 5_656
C51 O21 Zr2 132.51(16) . .
C51 O22 Zr3 134.29(17) . .
C61 O23 Zr1 133.25(17) . 6_556
C61 O24 Zr3 133.39(17) . 6_556
O1O Zr1 O3O 60.0(2) . 7_656
O1O Zr1 O2O 60.3(2) . .
O3O Zr1 O2O 91.93(19) 7_656 .
O1O Zr1 O4O 91.58(19) . 7_656
O3O Zr1 O4O 62.3(3) 7_656 7_656
O2O Zr1 O4O 61.4(2) . 7_656
O1O Zr1 O5T 147.04(15) . .
O3O Zr1 O5T 150.65(16) 7_656 .
O2O Zr1 O5T 97.08(17) . .
O4O Zr1 O5T 97.99(19) 7_656 .
O1O Zr1 O23 86.55(14) . 6
O3O Zr1 O23 84.97(15) 7_656 6
O2O Zr1 O23 142.63(19) . 6
O4O Zr1 O23 142.6(2) 7_656 6
O5T Zr1 O23 103.69(8) . 6
O5T Zr1 O4H 84.53(19) . 7_656
O23 Zr1 O4H 142.4(2) 6 7_656
O5T Zr1 O3H 142.18(14) . 7_656
O23 Zr1 O3H 73.32(13) 6 7_656
O4H Zr1 O3H 78.0(2) 7_656 7_656
O5T Zr1 O2H 81.89(17) . .
O23 Zr1 O2H 143.66(17) 6 .
O4H Zr1 O2H 73.3(2) 7_656 .
O3H Zr1 O2H 123.39(18) 7_656 .
O5T Zr1 O1H 139.68(14) . .
O23 Zr1 O1H 73.48(12) 6 .
O4H Zr1 O1H 122.82(19) 7_656 .
O3H Zr1 O1H 76.85(18) 7_656 .
O2H Zr1 O1H 79.4(2) . .
O1O Zr1 O14 140.28(15) . 4_655
O3O Zr1 O14 82.68(15) 7_656 4_655
O2O Zr1 O14 140.26(19) . 4_655
O4O Zr1 O14 81.68(17) 7_656 4_655
O5T Zr1 O14 72.56(8) . 4_655
O23 Zr1 O14 76.35(7) 6 4_655
O4H Zr1 O14 71.28(17) 7_656 4_655
O3H Zr1 O14 70.12(14) 7_656 4_655
O2H Zr1 O14 137.75(18) . 4_655
O1H Zr1 O14 140.29(13) . 4_655
O1O Zr1 O11 80.42(14) . .
O3O Zr1 O11 136.14(16) 7_656 .
O2O Zr1 O11 83.38(16) . .
O4O Zr1 O11 142.6(2) 7_656 .
O5T Zr1 O11 72.86(8) . .
O23 Zr1 O11 73.77(7) 6 .
O4H Zr1 O11 142.2(2) 7_656 .
O3H Zr1 O11 136.97(14) 7_656 .
O2H Zr1 O11 73.82(15) . .
O1H Zr1 O11 67.74(13) . .
O14 Zr1 O11 126.52(7) 4_655 .
O1O Zr2 O3O 90.12(18) . .
O1O Zr2 O2O 60.6(2) . .
O3O Zr2 O2O 61.8(2) . .
O1O Zr2 O4O 62.0(2) . .
O3O Zr2 O4O 62.0(2) . .
O2O Zr2 O4O 95.3(2) . .
O1O Zr2 O12 86.52(14) . .
O3O Zr2 O12 142.07(18) . .
O2O Zr2 O12 84.04(16) . .
O4O Zr2 O12 143.1(2) . .
O1O Zr2 O13 142.50(16) . 6_556
O3O Zr2 O13 86.30(15) . 6_556
O2O Zr2 O13 143.36(18) . 6_556
O4O Zr2 O13 83.75(16) . 6_556
O12 Zr2 O13 117.91(7) . 6_556
O1O Zr2 O21 85.63(14) . .
O3O Zr2 O21 141.14(18) . .
O2O Zr2 O21 141.90(18) . .
O4O Zr2 O21 82.26(17) . .
O12 Zr2 O21 76.26(8) . .
O13 Zr2 O21 74.47(7) 6_556 .
O12 Zr2 O3H 141.18(15) . .
O13 Zr2 O3H 73.53(13) 6_556 .
O21 Zr2 O3H 139.90(15) . .
O1O Zr2 O16 141.06(16) . 5_656
O3O Zr2 O16 84.85(16) . 5_656
O2O Zr2 O16 83.38(16) . 5_656
O4O Zr2 O16 142.1(2) . 5_656
O12 Zr2 O16 74.70(7) . 5_656
O13 Zr2 O16 75.76(8) 6_556 5_656
O21 Zr2 O16 121.03(7) . 5_656
O3H Zr2 O16 72.84(14) . 5_656
O12 Zr2 O1H 74.18(13) . .
O13 Zr2 O1H 140.38(14) 6_556 .
O21 Zr2 O1H 72.44(13) . .
O3H Zr2 O1H 122.42(16) . .
O16 Zr2 O1H 141.23(14) 5_656 .
O12 Zr2 O4H 142.09(18) . .
O13 Zr2 O4H 72.83(16) 6_556 .
O21 Zr2 O4H 72.11(16) . .
O3H Zr2 O4H 75.8(2) . .
O16 Zr2 O4H 140.56(18) 5_656 .
O1H Zr2 O4H 76.7(2) . .
O12 Zr2 O2H 72.88(14) . .
O13 Zr2 O2H 141.99(16) 6_556 .
O21 Zr2 O2H 141.01(15) . .
O3H Zr2 O2H 77.5(2) . .
O16 Zr2 O2H 72.52(15) 5_656 .
O1H Zr2 O2H 76.6(2) . .
O4H Zr2 O2H 122.81(18) . .
O3O Zr3 O1O 60.1(2) 7_656 .
O3O Zr3 O4O 92.9(2) 7_656 .
O1O Zr3 O4O 61.7(2) . .
O3O Zr3 O2O 61.9(2) 7_656 7_656
O1O Zr3 O2O 91.40(19) . 7_656
O4O Zr3 O2O 61.3(2) . 7_656
O3O Zr3 O24 84.22(15) 7_656 6
O1O Zr3 O24 85.03(13) . 6
O4O Zr3 O24 142.4(2) . 6
O2O Zr3 O24 142.13(19) 7_656 6
O3O Zr3 O22 140.10(17) 7_656 .
O1O Zr3 O22 83.38(14) . .
O4O Zr3 O22 82.12(17) . .
O2O Zr3 O22 140.35(19) 7_656 .
O24 Zr3 O22 76.74(7) 6 .
O3O Zr3 O6T 147.80(16) 7_656 .
O1O Zr3 O6T 147.22(14) . .
O4O Zr3 O6T 92.93(18) . .
O2O Zr3 O6T 93.86(17) 7_656 .
O24 Zr3 O6T 109.25(8) 6 .
O22 Zr3 O6T 72.09(8) . .
O3O Zr3 O15 83.47(15) 7_656 3
O1O Zr3 O15 140.47(14) . 3
O4O Zr3 O15 141.0(2) . 3
O2O Zr3 O15 83.39(16) 7_656 3
O24 Zr3 O15 76.04(7) 6 3
O22 Zr3 O15 124.03(7) . 3
O6T Zr3 O15 72.31(8) . 3
O24 Zr3 O1H 72.30(12) 6 .
O22 Zr3 O1H 70.36(14) . .
O6T Zr3 O1H 140.85(13) . .
O15 Zr3 O1H 140.50(13) 3 .
O24 Zr3 O3H 72.55(13) 6 7_656
O22 Zr3 O3H 140.63(14) . 7_656
O6T Zr3 O3H 141.69(14) . 7_656
O15 Zr3 O3H 71.19(14) 3 7_656
O1H Zr3 O3H 77.19(18) . 7_656
O24 Zr3 O2H 143.65(17) 6 7_656
O22 Zr3 O2H 137.51(18) . 7_656
O6T Zr3 O2H 79.16(17) . 7_656
O15 Zr3 O2H 73.15(15) 3 7_656
O1H Zr3 O2H 123.75(18) . 7_656
O3H Zr3 O2H 79.6(2) 7_656 7_656
O24 Zr3 O4H 143.2(2) 6 .
O22 Zr3 O4H 72.37(17) . .
O6T Zr3 O4H 79.76(19) . .
O15 Zr3 O4H 138.8(2) 3 .
O1H Zr3 O4H 78.8(2) . .
O3H Zr3 O4H 122.67(19) 7_656 .
O2H Zr3 O4H 72.2(2) 7_656 .

loop_
_geom_bond_atom_site_label_1
_geom_bond_atom_site_label_2
_geom_bond_distance
_geom_bond_site_symmetry_2
C01 C55 1.517(4) .
C01 C04 1.538(3) .
C01 C05 1.541(3) .
C01 C02 1.547(3) .
C1 C2 1.537(4) .
C1 C15 1.531(4) .
C1 C9 1.549(4) .
C1 C8 1.551(6) .
C2 C3 1.549(4) .
C02 C03 1.540(3) .
C3 C10 1.516(5) .
C3 C25 1.545(4) .
C3 C4 1.564(4) .
C03 C65 1.524(3) .
C03 C06 1.539(3) .
C03 C05 1.547(4) 2_756
C04 C01 1.538(3) 2_756
C4 C5 1.549(4) .
C5 C6 1.529(5) .
C5 C35 1.543(4) .
C5 C9 1.545(4) .
C05 C03 1.547(3) 2_756
C06 C03 1.539(3) 2_756
C6 C7 1.544(5) .
C7 C45A 1.450(9) .
C7 C8 1.515(5) .
C7 C45B 1.559(9) .
C7 C10 1.549(4) .
C11 O11 1.265(3) .
C11 O12 1.272(3) .
C11 C12 1.504(4) .
C12 C13 1.360(4) .
C12 C17 1.391(5) .
C13 C14 1.399(4) .
C14 C15 1.378(4) .
C15 C16 1.399(5) .
C16 C17 1.379(5) .
C21 O14 1.266(3) .
C21 O13 1.275(3) .
C21 C22 1.489(4) .
C22 C23 1.323(5) .
C22 C27 1.340(5) .
C23 C24 1.391(5) .
C24 C25 1.325(5) .
C25 C26 1.330(5) .
C26 C27 1.404(5) .
C31 O16 1.265(3) .
C31 O15 1.272(3) .
C31 C32 1.506(4) .
C32 C33 1.327(5) .
C32 C37 1.356(5) .
C33 C34 1.384(5) .
C34 C35 1.355(5) .
C35 C36 1.368(6) .
C36 C37 1.373(6) .
C41A O17A 1.206(10) .
C41A O18A 1.256(9) .
C41A C42A 1.443(10) .
C42A C43A 1.366(11) .
C42A C47A 1.384(10) .
C43A C44A 1.433(9) .
C44A C45A 1.327(10) .
C45A C46A 1.390(12) .
C46A C47A 1.413(11) .
C41B O17B 1.206(10) .
C41B O18B 1.250(9) .
C41B C42B 1.443(11) .
C42B C43B 1.368(10) .
C42B C47B 1.383(10) .
C43B C44B 1.430(9) .
C44B C45B 1.332(9) .
C45B C46B 1.394(13) .
C46B C47B 1.413(11) .
C51 O22 1.260(3) .
C51 O21 1.265(3) .
C51 C52 1.480(4) .
C52 C57 1.374(4) .
C52 C53 1.393(4) .
C53 C54 1.379(4) .
C54 C55 1.389(4) .
C55 C56 1.394(4) .
C56 C57 1.390(4) .
C61 O23 1.257(3) .
C61 O24 1.264(3) .
C61 C62 1.493(3) .
C62 C63 1.370(4) .
C62 C67 1.394(4) .
C63 C64 1.387(4) .
C64 C65 1.391(4) .
C65 C66 1.374(4) .
C66 C67 1.382(4) .
O1O Zr2 2.030(5) .
O1O Zr1 2.040(5) .
O1O Zr3 2.068(5) .
O2O Zr2 2.070(7) .
O2O Zr1 2.078(6) .
O2O Zr3 2.083(6) 7_656
O3O Zr3 2.030(6) 7_656
O3O Zr2 2.047(5) .
O3O Zr1 2.061(6) 7_656
O4O Zr3 2.079(7) .
O4O Zr1 2.073(7) 7_656
O4O Zr2 2.102(8) .
O1H Zr3 2.227(5) .
O1H Zr2 2.237(4) .
O1H Zr1 2.247(5) .
O2H Zr1 2.237(6) .
O2H Zr3 2.252(6) 7_656
O2H Zr2 2.379(7) .
O3H Zr2 2.212(5) .
O3H Zr1 2.238(5) 7_656
O3H Zr3 2.242(5) 7_656
O4H Zr1 2.225(7) 7_656
O4H Zr3 2.267(7) .
O4H Zr2 2.356(8) .
O5T Zr1 2.168(2) .
O6T Zr3 2.221(2) .
O11 Zr1 2.3360(19) .
O12 Zr2 2.1628(18) .
O13 Zr2 2.1769(19) 6
O14 Zr1 2.3145(18) 4_645
O15 Zr3 2.2313(18) 3_445
O16 Zr2 2.2277(19) 5_656
O21 Zr2 2.2126(18) .
O22 Zr3 2.2176(17) .
O23 Zr1 2.1792(17) 6_556
O24 Zr3 2.2147(17) 6_556
Zr1 O3O 2.060(6) 7_656
Zr1 O4O 2.073(7) 7_656
Zr1 O23 2.1791(17) 6
Zr1 O4H 2.225(7) 7_656
Zr1 O3H 2.238(5) 7_656
Zr1 O14 2.3145(18) 4_655
Zr2 O13 2.1771(19) 6_556
Zr2 O16 2.2277(19) 5_656
Zr3 O3O 2.030(6) 7_656
Zr3 O2O 2.083(6) 7_656
Zr3 O24 2.2148(17) 6
Zr3 O15 2.2313(18) 3
Zr3 O3H 2.242(5) 7_656
Zr3 O2H 2.252(6) 7_656

loop_
_platon_squeeze_void_nr
_platon_squeeze_void_average_x
_platon_squeeze_void_average_y
_platon_squeeze_void_average_z
_platon_squeeze_void_volume
_platon_squeeze_void_count_electrons
_platon_squeeze_void_content
1 -0.011 0.000 -0.003 10363 2682 ' '
